data_2223616
loop_
_publ_author_name
'Ulloa-God\'inez, Sandra'
'Rosales, Ivonne'
'Bucio, Lauro'
'Far\'ias, Mario H.'
'Campa-Molina, Jorge'

_publ_section_title
;
 Rietveld refinement of the mixed boracite Fe~1.59~Zn~1.41~B~7~O~13~Br
;
_journal_coeditor_code BR2119
_journal_issue 11
_journal_name_full 'Acta Crystallographica Section E'
_journal_page_first i83
_journal_page_last i84
_journal_paper_doi 10.1107/S1600536809044407
_journal_volume 65
_journal_year 2009
_chemical_formula_iupac 'Fe1.59 Zn1.41 B7 O13 Br'
_chemical_formula_structural 'Fe1.59 Zn1.41 (B7 O13) Br'
_chemical_formula_sum 'B7 Br Fe1.59 O13 Zn1.41'
_chemical_formula_weight 544.65
_chemical_name_common boracite
_chemical_name_systematic
;
iron zinc borate bromide
;
_space_group_IT_number 161
_symmetry_cell_setting trigonal
_symmetry_space_group_name_Hall 'R 3 -2"c'
_symmetry_space_group_name_H-M 'R 3 c :H'
_cell_angle_alpha 90
_cell_angle_beta 90
_cell_angle_gamma 120
_cell_formula_units_Z 6
_cell_length_a 8.60810(10)
_cell_length_b 8.60810(10)
_cell_length_c 21.0703(3)
_cell_measurement_temperature 300
_cell_volume 1352.12(3)
_computing_cell_refinement 'please supply'
_computing_data_collection 'please supply'
_computing_data_reduction 'please supply'
_computing_molecular_graphics 'DIAMOND (Brandenburg, 2009)'
_computing_publication_material 'DIAMOND (Brandenburg, 2009)'
_computing_structure_refinement
;
FULLPROF (Rodr\'iguez-Carvajal, 2006;
Rodriguez & Rodriguez-Carvajal, 1997, a strongly
modified version of that described by Wiles & Young (1981)
;
_computing_structure_solution 'please supply'
_diffrn_ambient_temperature 300
_diffrn_measurement_device_type 'Bruker D8 Advance'
_diffrn_radiation_monochromator graphite
_diffrn_radiation_type 'Cu K\a'
_diffrn_radiation_wavelength 1.54175
_exptl_absorpt_coefficient_mu 30.810
_exptl_absorpt_correction_T_max none
_exptl_absorpt_correction_T_min none
_exptl_absorpt_correction_type none
_exptl_absorpt_process_details none
_exptl_crystal_density_diffrn 4.013
_exptl_crystal_F_000 1546.0
_pd_block_diffractogram_id ZnFeBr_prof
_pd_char_colour 'pale pink'
_pd_char_particle_morphology irregular
_pd_instr_location
;
?
;
_pd_meas_2theta_range_inc 0.019453
_pd_meas_2theta_range_max 110.01110
_pd_meas_2theta_range_min 8.11670
_pd_meas_number_of_points 5240
_pd_meas_scan_method step
_pd_prep_temperature 1173
_pd_proc_ls_background_function
;
linear interpolation between a set of 72 background points with refinable
heights
;
_pd_proc_ls_profile_function
;
pseudo-Voigt modified by Thompson <i>et al.</i> (1987)
;
_pd_proc_ls_prof_R_factor 0.018
_pd_proc_ls_prof_wR_expected 0.014
_pd_proc_ls_prof_wR_factor 0.025
_pd_spec_mounting ' packed powder sample container'
_pd_spec_mount_mode reflection
_pd_spec_shape irregular
_pd_spec_size_axial 20
_pd_spec_size_equat 20
_pd_spec_size_thick 0.2
_refine_ls_goodness_of_fit_all 1.89
_refine_ls_matrix_type fullcycle
_refine_ls_number_parameters 18
_refine_ls_shift/su_max 0.02
_refine_ls_weighting_scheme sigma
_cod_data_source_file br2119.cif
_cod_data_source_block I
_cod_depositor_comments
;
The following automatic conversions were performed:
'_symmetry_cell_setting' value 'Trigonal' changed to 'trigonal' according
to '/home/saulius/struct/CIF-dictionaries/cif_core.dic' dictionary named
'cif_core.dic' version 2.4.1 from 2010-06-29.

Automatic conversion script
Id: cif_fix_enum 1527 2010-12-29 10:47:43Z saulius 

The following automatic conversions were performed:

'_symmetry_cell_setting' value 'Trigonal' changed to 'trigonal'
according to /home/saulius/struct/CIF-dictionaries/cif_core.dic
dictionary named 'cif_core.dic' version 2.4.1 from 2010-06-29.

Automatic conversion script
Id: cif_fix_values 1715 2011-07-08 13:25:40Z adriana 
;
_cod_original_sg_symbol_H-M 'R 3 c'
_cod_database_code 2223616

loop_
_symmetry_equiv_pos_as_xyz
x,y,z
-y,x-y,z
-x+y,-x,z
-y,-x,z+1/2
-x+y,y,z+1/2
x,x-y,z+1/2
x+2/3,y+1/3,z+1/3
-y+2/3,x-y+1/3,z+1/3
-x+y+2/3,-x+1/3,z+1/3
-y+2/3,-x+1/3,z+5/6
-x+y+2/3,y+1/3,z+5/6
x+2/3,x-y+1/3,z+5/6
x+1/3,y+2/3,z+2/3
-y+1/3,x-y+2/3,z+2/3
-x+y+1/3,-x+2/3,z+2/3
-y+1/3,-x+2/3,z+1/6
-x+y+1/3,y+2/3,z+1/6
x+1/3,x-y+2/3,z+1/6

loop_
_atom_site_label
_atom_site_fract_x
_atom_site_fract_y
_atom_site_fract_z
_atom_site_U_iso_or_equiv
_atom_site_occupancy
Br 0.00000 0.00000 0.26670 0.0084(9) 1.00000
Zn 0.1488(8) 0.3037(3) 0.3347(2) 0.0113(8) 0.47000
Fe 0.1488(8) 0.3037(3) 0.3347(2) 0.0113(8) 0.53000
B1 -0.1840(10) 0.15190(10) -0.0800(10) 0.00304 1.00000
B2 0.1130(2) -0.09020(10) -0.02590(10) 0.00304 1.00000
B3 0.00000 0.00000 0.1050(10) 0.00304 1.00000
O1 0.00000 0.00000 -0.0080(10) 0.0025(9) 1.00000
O2 0.0100(10) -0.157(2) 0.1070(10) 0.0025(9) 1.00000
O3 0.2820(10) 0.2740(10) -0.0320(10) 0.0025(9) 1.00000
O4 0.2060(10) -0.0060(10) -0.0850(10) 0.0025(9) 1.00000
O5 0.2420(10) -0.0590(10) 0.0240(10) 0.0025(9) 1.00000

loop_
_atom_type_symbol
_atom_type_scat_dispersion_real
_atom_type_scat_dispersion_imag
_atom_type_scat_source
br -0.76700 1.28300 International_Tables_for_Crystallography_Vol.C(1991)_Tables_6.1.1.4_and_6.1.1.5
zn -1.61200 0.67800 International_Tables_for_Crystallography_Vol.C(1991)_Tables_6.1.1.4_and_6.1.1.5
fe -1.17900 3.20400 International_Tables_for_Crystallography_Vol.C(1991)_Tables_6.1.1.4_and_6.1.1.5
o-2 0.04700 0.03200 International_Tables_for_Crystallography_Vol.C(1991)_Tables_6.1.1.4_and_6.1.1.5
b 0.00800 0.00400 International_Tables_for_Crystallography_Vol.C(1991)_Tables_6.1.1.4_and_6.1.1.5

loop_
_geom_angle_atom_site_label_1
_geom_angle_atom_site_label_2
_geom_angle_atom_site_label_3
_geom_angle_site_symmetry_1
_geom_angle_site_symmetry_3
_geom_angle
_geom_angle_publ_flag
Zn Br Zn . 2_555 94.1(2) no
O2 B3 O2 1_555 2_555 119.9(9) yes

loop_
_geom_bond_atom_site_label_1
_geom_bond_atom_site_label_2
_geom_bond_site_symmetry_2
_geom_bond_distance
_geom_bond_publ_flag
Zn Br 1_555 2.680(3) yes
Zn Br 16_555 3.4120(10) yes
Zn O2 17_555 2.130(4) yes
Zn O3 8_555 2.081(7) yes
Zn O4 6_555 2.035(4) yes
Zn O5 7_455 2.012(7) yes
B1 O2 10_454 1.506(14) yes
B1 O3 2_555 1.48(2) yes
B1 O4 2_555 1.451(13) yes
B1 O5 10_454 1.49(3) yes
B2 O1 1_555 1.566(3) yes
B2 O3 3_555 1.452(8) yes
B2 O4 1_555 1.463(18) yes
B2 O5 1_555 1.453(17) yes
B3 O2 1_555 1.397(14) yes
B3 O1 1_555 2.38(3) yes
